data_4345015
loop_
_publ_author_name
'Sapianik, Aleksandr A.'
'Zorina-Tikhonova, Ekaterina N'
'Kiskin, Mikhail A.'
'Samsonenko, Denis G.'
'Kovalenko, Konstantin A.'
'Sidorov, Alexey A.'
'Eremenko, Igor L.'
'Dybtsev, Danil N.'
'Blake, Alexander J.'
'Argent, Stephen P.'
'Schr\"oder, Martin'
'Fedin, Vladimir P.'

_publ_section_title
;
 Rational Synthesis and Investigation of Porous Metal-Organic Framework
 Materials from a Preorganized Heterometallic Carboxylate Building Block.
;
_journal_issue 3
_journal_name_full 'Inorganic chemistry'
_journal_page_first 1599
_journal_page_last 1608
_journal_paper_doi 10.1021/acs.inorgchem.6b02713
_journal_volume 56
_journal_year 2017
_chemical_formula_sum 'C39 H39 Li2 N7 O16 Zn2'
_chemical_formula_weight 1006.39
_space_group_crystal_system monoclinic
_space_group_IT_number 15
_space_group_name_Hall '-C 2yc'
_space_group_name_H-M_alt 'C 1 2/c 1'
_symmetry_space_group_name_Hall '-C 2yc'
_symmetry_space_group_name_H-M 'C 1 2/c 1'
_atom_sites_solution_hydrogens geom
_atom_sites_solution_primary direct
_atom_sites_solution_secondary difmap
_audit_creation_method SHELXL-2014/7
_cell_angle_alpha 90
_cell_angle_beta 112.447(4)
_cell_angle_gamma 90
_cell_formula_units_Z 4
_cell_length_a 17.0298(5)
_cell_length_b 18.8904(5)
_cell_length_c 16.7611(5)
_cell_measurement_reflns_used 6632
_cell_measurement_temperature 130(2)
_cell_measurement_theta_max 28.46
_cell_measurement_theta_min 3.79
_cell_volume 4983.5(3)
_computing_cell_refinement 'CrysAlisPro 1.171.38.41 (Rigaku OD, 2015)'
_computing_data_collection 'CrysAlisPro 1.171.38.41 (Rigaku OD, 2015)'
_computing_data_reduction 'CrysAlisPro 1.171.38.41 (Rigaku OD, 2015)'
_computing_molecular_graphics 'ShelXle (H\"ubschle, 2011)'
_computing_publication_material 'CIFTAB-2014 (Sheldrick, 2015)'
_computing_structure_refinement 'SHELXL-2014 (Sheldrick, 2015)'
_computing_structure_solution 'SHELXT-2014 (Sheldrick, 2015)'
_diffrn_ambient_temperature 130(2)
_diffrn_detector 'CCD plate'
_diffrn_detector_area_resol_mean 10.6168
_diffrn_detector_type AtlasS2
_diffrn_measured_fraction_theta_full 0.997
_diffrn_measured_fraction_theta_max 0.858
_diffrn_measurement_device 'four-circle diffractometer'
_diffrn_measurement_device_type 'New Xcalibur, AtlasS2'
_diffrn_measurement_method '\w scans'
_diffrn_radiation_monochromator graphite
_diffrn_radiation_probe x-ray
_diffrn_radiation_source 'fine-focus sealed tube'
_diffrn_radiation_type MoK\a
_diffrn_radiation_wavelength 0.71073
_diffrn_reflns_av_R_equivalents 0.0253
_diffrn_reflns_av_unetI/netI 0.0320
_diffrn_reflns_Laue_measured_fraction_full 0.997
_diffrn_reflns_Laue_measured_fraction_max 0.858
_diffrn_reflns_limit_h_max 21
_diffrn_reflns_limit_h_min -21
_diffrn_reflns_limit_k_max 18
_diffrn_reflns_limit_k_min -24
_diffrn_reflns_limit_l_max 16
_diffrn_reflns_limit_l_min -22
_diffrn_reflns_number 13068
_diffrn_reflns_point_group_measured_fraction_full 0.997
_diffrn_reflns_point_group_measured_fraction_max 0.858
_diffrn_reflns_theta_full 25.500
_diffrn_reflns_theta_max 28.715
_diffrn_reflns_theta_min 3.370
_diffrn_source 'sealed X-ray tube'
_exptl_absorpt_coefficient_mu 1.032
_exptl_absorpt_correction_T_max 1.00000
_exptl_absorpt_correction_T_min 0.74099
_exptl_absorpt_correction_type multi-scan
_exptl_absorpt_process_details
;
CrysAlisPro 1.171.38.41 (Rigaku Oxford Diffraction, 2015)
Empirical absorption correction using spherical harmonics,
implemented in SCALE3 ABSPACK scaling algorithm.
;
_exptl_crystal_colour colorless
_exptl_crystal_density_diffrn 1.341
_exptl_crystal_description block
_exptl_crystal_F_000 2064
_exptl_crystal_size_max 0.28
_exptl_crystal_size_mid 0.16
_exptl_crystal_size_min 0.15
_refine_diff_density_max 0.668
_refine_diff_density_min -0.641
_refine_diff_density_rms 0.082
_refine_ls_extinction_method none
_refine_ls_goodness_of_fit_ref 1.029
_refine_ls_hydrogen_treatment constr
_refine_ls_matrix_type full
_refine_ls_number_parameters 336
_refine_ls_number_reflns 5529
_refine_ls_number_restraints 36
_refine_ls_restrained_S_all 1.032
_refine_ls_R_factor_all 0.0532
_refine_ls_R_factor_gt 0.0452
_refine_ls_shift/su_max 0.001
_refine_ls_shift/su_mean 0.000
_refine_ls_structure_factor_coef Fsqd
_refine_ls_weighting_details 'w=1/[\s^2^(Fo^2^)+(0.0695P)^2^+9.5525P] where P=(Fo^2^+2Fc^2^)/3'
_refine_ls_weighting_scheme calc
_refine_ls_wR_factor_gt 0.1226
_refine_ls_wR_factor_ref 0.1287
_reflns_Friedel_coverage 0.000
_reflns_number_gt 4753
_reflns_number_total 5529
_reflns_threshold_expression >2\s(I)
_cod_data_source_file ic6b02713_si_002.cif
_cod_data_source_block 5
_cod_depositor_comments 'Adding full bibliography for 4345011--4345015.cif.'
_cod_database_code 4345015
_shelx_shelxl_version_number 2014/7
_shelx_space_group_comment
;
The symmetry employed for this shelxl refinement is uniquely defined
by the following loop, which should always be used as a source of
symmetry information in preference to the above space-group names.
They are only intended as comments.
;
_shelx_estimated_absorpt_t_min 0.761
_shelx_estimated_absorpt_t_max 0.861

loop_
_space_group_symop_operation_xyz
'x, y, z'
'-x, y, -z+1/2'
'x+1/2, y+1/2, z'
'-x+1/2, y+1/2, -z+1/2'
'-x, -y, -z'
'x, -y, z-1/2'
'-x+1/2, -y+1/2, -z'
'x+1/2, -y+1/2, z-1/2'

loop_
_atom_site_label
_atom_site_type_symbol
_atom_site_fract_x
_atom_site_fract_y
_atom_site_fract_z
_atom_site_U_iso_or_equiv
_atom_site_adp_type
_atom_site_occupancy
_atom_site_site_symmetry_order
_atom_site_calc_flag
_atom_site_refinement_flags_posn
_atom_site_refinement_flags_adp
_atom_site_refinement_flags_occupancy
_atom_site_disorder_assembly
_atom_site_disorder_group
Zn1 Zn 0.24828(2) 0.37168(2) 0.41939(2) 0.02257(11) Uani 1 1 d . . . . .
Li1 Li 0.0821(3) 0.3833(2) 0.2470(3) 0.0292(9) Uani 1 1 d . . . . .
N1 N 0.34165(14) 0.36492(11) 0.53979(14) 0.0269(5) Uani 1 1 d . . . . .
C1 C 0.38743(16) 0.30652(13) 0.57197(16) 0.0275(5) Uani 1 1 d . . . . .
H1 H 0.3766 0.2654 0.5367 0.033 Uiso 1 1 calc R U . . .
C2 C 0.44937(16) 0.30342(13) 0.65382(16) 0.0283(5) Uani 1 1 d . . . . .
H2 H 0.4802 0.2609 0.6744 0.034 Uiso 1 1 calc R U . . .
C3 C 0.46640(16) 0.36324(13) 0.70605(17) 0.0280(5) Uani 1 1 d . . . . .
C4 C 0.41859(19) 0.42355(15) 0.67277(19) 0.0423(8) Uani 1 1 d . . . . .
H4 H 0.4280 0.4654 0.7066 0.051 Uiso 1 1 calc R U . . .
C5 C 0.35733(19) 0.42239(15) 0.59030(19) 0.0418(8) Uani 1 1 d . . . . .
H5 H 0.3249 0.4640 0.5684 0.050 Uiso 1 1 calc R U . . .
O11 O 0.25717(12) 0.28280(10) 0.36914(12) 0.0316(4) Uani 1 1 d . . . . .
O12 O 0.14348(12) 0.29964(9) 0.24782(12) 0.0312(4) Uani 1 1 d . . . . .
O13 O 0.34427(13) -0.03860(10) 0.22616(14) 0.0398(5) Uani 1 1 d . . . . .
O14 O 0.21846(13) -0.03949(11) 0.11749(15) 0.0429(5) Uani 1 1 d . . . . .
C11 C 0.20541(16) 0.26363(13) 0.29422(17) 0.0270(5) Uani 1 1 d . . . . .
C12 C 0.22292(16) 0.19315(13) 0.26407(17) 0.0280(5) Uani 1 1 d . . . . .
C13 C 0.17542(19) 0.16997(15) 0.18100(19) 0.0390(7) Uani 1 1 d . . . . .
C14 C 0.1902(2) 0.10297(17) 0.1538(2) 0.0440(8) Uani 1 1 d . . . . .
C15 C 0.25406(18) 0.05990(14) 0.21011(18) 0.0330(6) Uani 1 1 d . . . . .
C16 C 0.30069(19) 0.08420(15) 0.29301(18) 0.0378(7) Uani 1 1 d . . . . .
H16 H 0.3440 0.0551 0.3317 0.045 Uiso 1 1 calc R U . . .
C17 C 0.28544(19) 0.14941(16) 0.32005(18) 0.0370(7) Uani 1 1 d . . . . .
H17 H 0.3177 0.1648 0.3772 0.044 Uiso 1 1 calc R U . . .
C18 C 0.27466(18) -0.01061(14) 0.18394(18) 0.0335(6) Uani 1 1 d . . . . .
N11 N 0.1239(4) 0.2123(4) 0.1144(4) 0.0667(19) Uani 0.5 1 d . . P . .
H11A H 0.1194 0.2578 0.1231 0.080 Uiso 0.5 1 calc R U P . .
H11B H 0.0956 0.1937 0.0632 0.080 Uiso 0.5 1 calc R U P . .
N12 N 0.1319(4) 0.0823(3) 0.0729(4) 0.076(3) Uani 0.5 1 d . . P . .
H12A H 0.1338 0.0392 0.0539 0.092 Uiso 0.5 1 calc R U P . .
H12B H 0.0933 0.1125 0.0410 0.092 Uiso 0.5 1 calc R U P . .
O21 O 0.15492(11) 0.39447(11) 0.45399(11) 0.0337(4) Uani 1 1 d . . . . .
O22 O 0.03291(11) 0.38226(9) 0.34054(11) 0.0256(4) Uani 1 1 d . . . . .
C21 C 0.07665(15) 0.40677(13) 0.41375(15) 0.0251(5) Uani 1 1 d . . . . .
C22 C 0.03646(16) 0.45406(14) 0.45868(15) 0.0264(5) Uani 1 1 d . . . . .
C23 C -0.04747(17) 0.44400(15) 0.45042(17) 0.0307(6) Uani 1 1 d . . . . .
C24 C -0.08395(17) 0.48951(16) 0.49123(17) 0.0336(6) Uani 1 1 d . . . . .
N21 N -0.0985(7) 0.3922(6) 0.4056(7) 0.048(3) Uani 0.25 1 d . . P . .
H21A H -0.1507 0.3892 0.4039 0.057 Uiso 0.25 1 calc R U P . .
H21B H -0.0801 0.3611 0.3778 0.057 Uiso 0.25 1 calc R U P . .
N22 N -0.1623(6) 0.4681(5) 0.4885(7) 0.041(3) Uani 0.25 1 d . . P . .
H22A H -0.1849 0.4284 0.4623 0.049 Uiso 0.25 1 calc R U P . .
H22B H -0.1897 0.4941 0.5130 0.049 Uiso 0.25 1 calc R U P . .
O1G O 0.5109(4) 0.3041(4) 0.4644(5) 0.093(2) Uani 0.5 1 d . U P A 1
C1G C 0.4572(5) 0.3042(5) 0.3912(6) 0.0622(19) Uani 0.5 1 d . U P A 1
H1G H 0.4327 0.2603 0.3663 0.075 Uiso 0.5 1 calc R U P A 1
N1G N 0.4320(4) 0.3616(4) 0.3457(5) 0.0588(16) Uani 0.5 1 d . U P A 1
C2G C 0.4644(5) 0.4299(7) 0.3788(9) 0.107(4) Uani 0.5 1 d . U P A 1
H2G1 H 0.4220 0.4661 0.3492 0.160 Uiso 0.5 1 calc R U P A 1
H2G2 H 0.5167 0.4390 0.3690 0.160 Uiso 0.5 1 calc R U P A 1
H2G3 H 0.4766 0.4315 0.4408 0.160 Uiso 0.5 1 calc R U P A 1
C3G C 0.3746(6) 0.3610(7) 0.2594(7) 0.089(3) Uani 0.5 1 d . U P A 1
H3G1 H 0.3249 0.3900 0.2536 0.134 Uiso 0.5 1 calc R U P A 1
H3G2 H 0.3564 0.3123 0.2418 0.134 Uiso 0.5 1 calc R U P A 1
H3G3 H 0.4023 0.3804 0.2226 0.134 Uiso 0.5 1 calc R U P A 1
O1W O 0.5064(15) 0.4054(13) 0.4873(18) 0.072(6) Uani 0.125 1 d . U P B 2
O2W O 0.3081(19) 0.4025(16) 0.148(2) 0.093(8) Uani 0.125 1 d . U P C 2

loop_
_atom_site_aniso_label
_atom_site_aniso_U_11
_atom_site_aniso_U_22
_atom_site_aniso_U_33
_atom_site_aniso_U_23
_atom_site_aniso_U_13
_atom_site_aniso_U_12
Zn1 0.02056(17) 0.01847(16) 0.02057(17) -0.00006(10) -0.00122(12) 0.00075(10)
Li1 0.023(2) 0.024(2) 0.032(2) -0.0019(17) 0.0001(18) 0.0011(17)
N1 0.0230(10) 0.0239(11) 0.0238(11) -0.0012(8) -0.0025(9) 0.0007(8)
C1 0.0297(13) 0.0209(12) 0.0230(12) -0.0005(9) -0.0001(10) 0.0019(10)
C2 0.0283(13) 0.0223(12) 0.0256(12) 0.0037(10) 0.0007(10) 0.0043(10)
C3 0.0220(12) 0.0259(13) 0.0259(13) -0.0006(10) -0.0022(10) -0.0008(10)
C4 0.0402(16) 0.0256(14) 0.0363(15) -0.0087(12) -0.0131(13) 0.0047(12)
C5 0.0386(15) 0.0246(14) 0.0373(15) -0.0048(12) -0.0135(12) 0.0089(12)
O11 0.0341(10) 0.0267(9) 0.0281(9) -0.0079(7) 0.0051(8) 0.0043(8)
O12 0.0302(9) 0.0246(9) 0.0340(10) -0.0015(8) 0.0068(8) 0.0072(8)
O13 0.0407(11) 0.0261(10) 0.0431(11) -0.0046(8) 0.0055(9) 0.0114(9)
O14 0.0375(11) 0.0286(10) 0.0516(13) -0.0154(9) 0.0048(10) 0.0052(9)
C11 0.0282(12) 0.0216(12) 0.0295(13) -0.0008(10) 0.0090(11) 0.0001(10)
C12 0.0265(12) 0.0248(12) 0.0280(13) -0.0042(10) 0.0051(10) 0.0039(10)
C13 0.0335(15) 0.0302(14) 0.0377(15) -0.0072(12) -0.0038(12) 0.0091(12)
C14 0.0456(17) 0.0326(15) 0.0359(15) -0.0104(13) -0.0044(13) 0.0094(14)
C15 0.0351(14) 0.0256(13) 0.0330(14) -0.0041(11) 0.0071(12) 0.0052(11)
C16 0.0416(16) 0.0304(14) 0.0296(14) -0.0004(11) 0.0003(12) 0.0129(12)
C17 0.0397(15) 0.0332(14) 0.0267(13) -0.0045(12) 0.0000(12) 0.0097(13)
C18 0.0372(14) 0.0231(13) 0.0361(14) -0.0031(11) 0.0092(12) 0.0025(11)
N11 0.066(4) 0.053(4) 0.055(4) -0.014(3) -0.005(3) 0.021(3)
N12 0.081(5) 0.048(4) 0.047(3) -0.029(3) -0.035(3) 0.038(3)
O21 0.0236(9) 0.0475(11) 0.0213(9) -0.0045(8) -0.0012(7) 0.0112(8)
O22 0.0238(9) 0.0277(9) 0.0197(8) -0.0042(7) 0.0020(7) 0.0008(7)
C21 0.0236(12) 0.0265(12) 0.0201(11) 0.0007(10) 0.0027(10) 0.0030(10)
C22 0.0234(12) 0.0313(13) 0.0180(11) -0.0017(10) 0.0008(9) 0.0036(10)
C23 0.0263(13) 0.0343(14) 0.0264(13) -0.0080(11) 0.0044(10) -0.0022(11)
C24 0.0236(12) 0.0417(16) 0.0298(13) -0.0088(12) 0.0040(11) -0.0010(11)
N21 0.047(6) 0.054(7) 0.046(6) -0.016(5) 0.023(5) 0.008(5)
N22 0.028(5) 0.040(5) 0.061(6) -0.034(5) 0.023(5) -0.005(4)
O1G 0.063(4) 0.130(6) 0.083(5) 0.002(4) 0.023(4) -0.016(4)
C1G 0.037(3) 0.081(5) 0.074(5) -0.015(4) 0.027(3) -0.014(3)
N1G 0.033(3) 0.073(4) 0.076(4) 0.007(3) 0.028(3) -0.011(3)
C2G 0.035(4) 0.117(8) 0.158(10) 0.003(8) 0.025(5) -0.020(5)
C3G 0.058(5) 0.152(9) 0.071(6) 0.020(6) 0.039(5) 0.001(5)
O1W 0.056(9) 0.066(9) 0.094(10) 0.003(8) 0.027(8) -0.009(7)
O2W 0.091(11) 0.091(11) 0.110(12) -0.016(9) 0.052(9) 0.003(8)

loop_
_atom_type_symbol
_atom_type_description
_atom_type_scat_dispersion_real
_atom_type_scat_dispersion_imag
_atom_type_scat_source
C C 0.0033 0.0016 'International Tables Vol C Tables 4.2.6.8 and 6.1.1.4'
H H 0.0000 0.0000 'International Tables Vol C Tables 4.2.6.8 and 6.1.1.4'
Li Li -0.0003 0.0001 'International Tables Vol C Tables 4.2.6.8 and 6.1.1.4'
N N 0.0061 0.0033 'International Tables Vol C Tables 4.2.6.8 and 6.1.1.4'
O O 0.0106 0.0060 'International Tables Vol C Tables 4.2.6.8 and 6.1.1.4'
Zn Zn 0.2839 1.4301 'International Tables Vol C Tables 4.2.6.8 and 6.1.1.4'

loop_
_geom_angle_atom_site_label_1
_geom_angle_atom_site_label_2
_geom_angle_atom_site_label_3
_geom_angle
_geom_angle_site_symmetry_1
_geom_angle_site_symmetry_3
_geom_angle_publ_flag
N1 Zn1 Li1 170.86(11) . . ?
O11 Zn1 Li1 81.55(10) . . ?
O11 Zn1 N1 102.59(8) . . yes
O11 Zn1 O14 122.42(10) . 4 yes
O11 Zn1 O21 122.66(9) . . yes
O14 Zn1 Li1 85.30(10) 4 . ?
O14 Zn1 N1 99.01(9) 4 . yes
O21 Zn1 Li1 73.15(10) . . ?
O21 Zn1 N1 97.85(8) . . yes
O21 Zn1 O14 105.97(9) . 4 yes
Li1 Li1 Zn1 120.9(2) 2 . ?
O12 Li1 Zn1 68.85(14) . . ?
O12 Li1 Li1 123.31(15) . 2 ?
O12 Li1 O22 112.0(2) . . yes
O12 Li1 O22 113.0(2) . 2 yes
O12 Li1 N21 78.5(3) . 2 yes
O13 Li1 Zn1 63.65(13) 4 . ?
O13 Li1 Li1 124.67(18) 4 2 ?
O13 Li1 O12 109.8(2) 4 . yes
O13 Li1 O22 104.8(2) 4 . yes
O13 Li1 O22 125.2(2) 4 2 yes
O13 Li1 N21 82.9(3) 4 2 yes
O22 Li1 Zn1 77.62(14) . . ?
O22 Li1 Zn1 166.2(2) 2 . ?
O22 Li1 Li1 43.37(14) . 2 ?
O22 Li1 Li1 45.99(13) 2 2 ?
O22 Li1 O22 89.4(2) 2 . yes
O22 Li1 N21 74.0(3) 2 2 yes
O22 Li1 N21 163.0(3) . 2 yes
N21 Li1 Zn1 119.3(3) 2 . ?
N21 Li1 Li1 119.8(3) 2 2 ?
C1 N1 Zn1 124.29(17) . . ?
C5 N1 Zn1 117.79(17) . . ?
C5 N1 C1 117.9(2) . . ?
N1 C1 H1 118.5 . . ?
N1 C1 C2 122.9(2) . . ?
C2 C1 H1 118.5 . . ?
C1 C2 H2 120.3 . . ?
C1 C2 C3 119.3(2) . . ?
C3 C2 H2 120.3 . . ?
C2 C3 C3 121.51(17) . 2_656 ?
C4 C3 C2 117.7(2) . . ?
C4 C3 C3 120.79(18) . 2_656 ?
C3 C4 H4 120.2 . . ?
C5 C4 C3 119.6(3) . . ?
C5 C4 H4 120.2 . . ?
N1 C5 C4 122.6(3) . . ?
N1 C5 H5 118.7 . . ?
C4 C5 H5 118.7 . . ?
C11 O11 Zn1 122.70(17) . . ?
C11 O12 Li1 142.6(2) . . ?
C18 O13 Li1 151.1(2) . 4_545 ?
C18 O14 Zn1 115.61(18) . 4_545 ?
O11 C11 C12 115.6(2) . . ?
O12 C11 O11 124.0(2) . . ?
O12 C11 C12 120.4(2) . . ?
C13 C12 C11 120.4(2) . . ?
C13 C12 C17 119.5(2) . . ?
C17 C12 C11 120.1(2) . . ?
C12 C13 C14 120.3(2) . . ?
N11 C13 C12 125.2(4) . . ?
N11 C13 C14 113.4(4) . . ?
C15 C14 C13 119.8(3) . . ?
N12 C14 C13 114.8(3) . . ?
N12 C14 C15 125.1(3) . . ?
C14 C15 C18 122.2(3) . . ?
C16 C15 C14 118.9(3) . . ?
C16 C15 C18 118.8(2) . . ?
C15 C16 H16 119.4 . . ?
C17 C16 C15 121.3(3) . . ?
C17 C16 H16 119.4 . . ?
C12 C17 H17 119.9 . . ?
C16 C17 C12 120.2(3) . . ?
C16 C17 H17 119.9 . . ?
O13 C18 O14 123.2(2) . . ?
O13 C18 C15 119.6(2) . . ?
O14 C18 C15 117.2(2) . . ?
C13 N11 H11A 120.0 . . ?
C13 N11 H11B 120.0 . . ?
H11A N11 H11B 120.0 . . ?
C14 N12 H12A 120.0 . . ?
C14 N12 H12B 120.0 . . ?
H12A N12 H12B 120.0 . . ?
C21 O21 Zn1 134.39(17) . . ?
Li1 O22 Li1 90.6(2) 2 . yes
C21 O22 Li1 118.9(2) . . ?
C21 O22 Li1 141.5(2) . 2 ?
O21 C21 C22 115.7(2) . . ?
O22 C21 O21 124.4(2) . . ?
O22 C21 C22 119.9(2) . . ?
C23 C22 C21 121.2(2) . . ?
C23 C22 C24 119.8(2) . 5_566 ?
C24 C22 C21 119.0(2) 5_566 . ?
C24 C23 C22 120.2(2) . . ?
N21 C23 C22 125.4(5) . . ?
N21 C23 C24 114.5(5) . . ?
C23 C24 C22 120.1(2) . 5_566 ?
N22 C24 C22 124.8(4) . 5_566 ?
N22 C24 C23 114.4(4) . . ?
Li1 N21 H21A 115.8 2 . ?
Li1 N21 H21B 42.6 2 . ?
C23 N21 Li1 107.5(7) . 2 ?
C23 N21 H21A 120.0 . . ?
C23 N21 H21B 120.0 . . ?
H21A N21 H21B 120.0 . . ?
C24 N22 H22A 120.0 . . ?
C24 N22 H22B 120.0 . . ?
H22A N22 H22B 120.0 . . ?
O1G C1G H1G 118.5 . . ?
O1G C1G N1G 123.0(9) . . ?
N1G C1G H1G 118.5 . . ?
C1G N1G C2G 122.2(9) . . ?
C1G N1G C3G 122.9(8) . . ?
C3G N1G C2G 114.9(9) . . ?
N1G C2G H2G1 109.5 . . ?
N1G C2G H2G2 109.5 . . ?
N1G C2G H2G3 109.5 . . ?
H2G1 C2G H2G2 109.5 . . ?
H2G1 C2G H2G3 109.5 . . ?
H2G2 C2G H2G3 109.5 . . ?
N1G C3G H3G1 109.5 . . ?
N1G C3G H3G2 109.5 . . ?
N1G C3G H3G3 109.5 . . ?
H3G1 C3G H3G2 109.5 . . ?
H3G1 C3G H3G3 109.5 . . ?
H3G2 C3G H3G3 109.5 . . ?

loop_
_geom_bond_atom_site_label_1
_geom_bond_atom_site_label_2
_geom_bond_distance
_geom_bond_site_symmetry_2
_geom_bond_publ_flag
Zn1 Li1 3.188(4) . ?
Zn1 N1 2.041(2) . yes
Zn1 O11 1.9102(18) . yes
Zn1 O14 1.9457(19) 4 yes
Zn1 O21 1.9375(19) . yes
Li1 Li1 2.837(9) 2 ?
Li1 O12 1.891(5) . yes
Li1 O13 1.877(5) 4 yes
Li1 O22 1.948(5) 2 yes
Li1 O22 2.041(5) . yes
Li1 N21 2.683(12) 2 yes
N1 C1 1.340(3) . ?
N1 C5 1.339(3) . ?
C1 H1 0.9500 . ?
C1 C2 1.376(3) . ?
C2 H2 0.9500 . ?
C2 C3 1.390(4) . ?
C3 C3 1.481(5) 2_656 ?
C3 C4 1.388(4) . ?
C4 H4 0.9500 . ?
C4 C5 1.378(4) . ?
C5 H5 0.9500 . ?
O11 C11 1.280(3) . ?
O12 C11 1.246(3) . ?
O13 Li1 1.877(5) 4_545 ?
O13 C18 1.243(3) . ?
O14 Zn1 1.9457(19) 4_545 ?
O14 C18 1.281(3) . ?
C11 C12 1.494(3) . ?
C12 C13 1.387(4) . ?
C12 C17 1.391(4) . ?
C13 C14 1.400(4) . ?
C13 N11 1.381(7) . ?
C14 C15 1.398(4) . ?
C14 N12 1.395(6) . ?
C15 C16 1.389(4) . ?
C15 C18 1.485(4) . ?
C16 H16 0.9500 . ?
C16 C17 1.371(4) . ?
C17 H17 0.9500 . ?
N11 H11A 0.8800 . ?
N11 H11B 0.8800 . ?
N12 H12A 0.8800 . ?
N12 H12B 0.8800 . ?
O21 C21 1.265(3) . ?
O22 Li1 1.948(5) 2 ?
O22 C21 1.256(3) . ?
C21 C22 1.492(3) . ?
C22 C23 1.395(4) . ?
C22 C24 1.406(4) 5_566 ?
C23 C24 1.385(4) . ?
C23 N21 1.334(12) . ?
C24 C22 1.406(4) 5_566 ?
C24 N22 1.379(9) . ?
N21 Li1 2.683(12) 2 ?
N21 H21A 0.8800 . ?
N21 H21B 0.8800 . ?
N22 H22A 0.8800 . ?
N22 H22B 0.8800 . ?
O1G C1G 1.218(10) . ?
C1G H1G 0.9500 . ?
C1G N1G 1.301(11) . ?
N1G C2G 1.430(13) . ?
N1G C3G 1.402(12) . ?
C2G H2G1 0.9800 . ?
C2G H2G2 0.9800 . ?
C2G H2G3 0.9800 . ?
C3G H3G1 0.9800 . ?
C3G H3G2 0.9800 . ?
C3G H3G3 0.9800 . ?
